data_4072563
loop_
_publ_author_name
'DuPont, Julie A.'
'Coxey, Michael B.'
'Schebler, Peter J.'
'Incarvito, Christopher D.'
'Dougherty, William G.'
'Yap, Glenn P. A.'
'Rheingold, Arnold L.'
'Riordan, Charles G.'

_publ_section_title
;
 High-Spin Organocobalt(II) Complexes in a Thioether Coordination
 Environment
;
_journal_issue 4
_journal_name_full Organometallics
_journal_page_first 971
_journal_paper_doi 10.1021/om0608253
_journal_volume 26
_journal_year 2007
_chemical_formula_sum 'C29 H43 B Co O2 S3'
_chemical_formula_weight 589.55
_chemical_name_systematic
; 

 ? 

;
_space_group_IT_number 14
_symmetry_cell_setting monoclinic
_symmetry_space_group_name_Hall '-P 2yn'
_symmetry_space_group_name_H-M 'P 1 21/n 1'
_atom_sites_solution_hydrogens geom
_atom_sites_solution_primary direct
_atom_sites_solution_secondary difmap
_audit_creation_method SHELXL-97
_cell_angle_alpha 90.00
_cell_angle_beta 101.356(8)
_cell_angle_gamma 90.00
_cell_formula_units_Z 4
_cell_length_a 9.425(4)
_cell_length_b 22.870(9)
_cell_length_c 14.474(7)
_cell_measurement_temperature 223(2)
_cell_volume 3059(2)
_computing_cell_refinement 'Bruker SMART'
_computing_data_collection 'Bruker SMART'
_computing_data_reduction 'Bruker SAINT'
_computing_molecular_graphics 'Bruker SHELXTL'
_computing_publication_material 'Bruker SHELXTL'
_computing_structure_refinement 'SHELXL-97 (Sheldrick, 1997)'
_computing_structure_solution 'SHELXS-97 (Sheldrick, 1990)'
_diffrn_ambient_temperature 223(2)
_diffrn_detector_area_resol_mean 836.6
_diffrn_measured_fraction_theta_full 1.000
_diffrn_measured_fraction_theta_max 1.000
_diffrn_measurement_device_type 'CCD area detector'
_diffrn_measurement_method 'phi and omega scans'
_diffrn_radiation_monochromator graphite
_diffrn_radiation_source 'fine-focus sealed tube'
_diffrn_radiation_type MoK\a
_diffrn_radiation_wavelength 0.71073
_diffrn_reflns_av_R_equivalents 0.0699
_diffrn_reflns_av_sigmaI/netI 0.0778
_diffrn_reflns_limit_h_max 11
_diffrn_reflns_limit_h_min -11
_diffrn_reflns_limit_k_max 28
_diffrn_reflns_limit_k_min -26
_diffrn_reflns_limit_l_max 17
_diffrn_reflns_limit_l_min -17
_diffrn_reflns_number 19928
_diffrn_reflns_theta_full 25.99
_diffrn_reflns_theta_max 25.99
_diffrn_reflns_theta_min 1.69
_diffrn_standards_decay_% <1
_exptl_absorpt_coefficient_mu 0.790
_exptl_absorpt_correction_T_max 0.9333
_exptl_absorpt_correction_T_min 0.6769
_exptl_absorpt_correction_type multi-scan
_exptl_absorpt_process_details 'SADABS, Sheldrick (2003)'
_exptl_crystal_colour red
_exptl_crystal_density_diffrn 1.280
_exptl_crystal_density_method 'not measured'
_exptl_crystal_description plate
_exptl_crystal_F_000 1252
_exptl_crystal_size_max 0.30
_exptl_crystal_size_mid 0.15
_exptl_crystal_size_min 0.05
_refine_diff_density_max 0.835
_refine_diff_density_min -1.132
_refine_diff_density_rms 0.093
_refine_ls_extinction_method none
_refine_ls_goodness_of_fit_ref 1.199
_refine_ls_hydrogen_treatment constr
_refine_ls_matrix_type full
_refine_ls_number_parameters 325
_refine_ls_number_reflns 6017
_refine_ls_number_restraints 0
_refine_ls_restrained_S_all 1.199
_refine_ls_R_factor_all 0.1124
_refine_ls_R_factor_gt 0.0849
_refine_ls_shift/su_max 0.002
_refine_ls_shift/su_mean 0.000
_refine_ls_structure_factor_coef Fsqd
_refine_ls_weighting_details 'calc w=1/[\s^2^(Fo^2^)+(0.1000P)^2^] where P=(Fo^2^+2Fc^2^)/3'
_refine_ls_weighting_scheme calc
_refine_ls_wR_factor_gt 0.1960
_refine_ls_wR_factor_ref 0.2091
_reflns_number_gt 4592
_reflns_number_total 6017
_reflns_threshold_expression >2sigma(I)
_cod_data_source_file om0608253si20060908_024008.cif
_cod_data_source_block cgr127
_cod_depositor_comments
;
The following automatic conversions were performed:

'_symmetry_cell_setting' value 'Monoclinic' changed to 'monoclinic'
according to /home/saulius/struct/CIF-dictionaries/cif_core.dic
dictionary named 'cif_core.dic' version 2.4.1 from 2010-06-29.

Automatic conversion script
Id: cif_fix_values 1715 2011-07-08 13:25:40Z adriana 
;
_cod_original_sg_symbol_H-M P2(1)/n
_cod_database_code 4072563

loop_
_symmetry_equiv_pos_as_xyz
'x, y, z'
'-x+1/2, y+1/2, -z+1/2'
'-x, -y, -z'
'x-1/2, -y-1/2, z-1/2'

loop_
_atom_site_label
_atom_site_type_symbol
_atom_site_fract_x
_atom_site_fract_y
_atom_site_fract_z
_atom_site_U_iso_or_equiv
_atom_site_adp_type
_atom_site_occupancy
_atom_site_symmetry_multiplicity
_atom_site_calc_flag
_atom_site_refinement_flags
Co1 Co 0.13319(7) 0.12750(3) 0.27636(5) 0.0301(2) Uani 1 1 d .
S1 S -0.10040(14) 0.13148(5) 0.31046(10) 0.0313(3) Uani 1 1 d .
S2 S 0.04304(15) 0.09988(5) 0.12494(10) 0.0328(3) Uani 1 1 d .
S3 S 0.15973(14) 0.02989(5) 0.32560(10) 0.0313(3) Uani 1 1 d .
O1 O 0.0711(5) 0.24657(16) 0.2445(3) 0.0528(11) Uani 1 1 d .
O2 O 0.3178(5) 0.16263(19) 0.4518(3) 0.0628(13) Uani 1 1 d .
B1 B -0.1264(7) 0.0174(2) 0.2165(4) 0.0315(13) Uani 1 1 d .
C1 C -0.1765(6) 0.0578(2) 0.2978(4) 0.0385(13) Uani 1 1 d .
H1A H -0.1491 0.0376 0.3585 0.046 Uiso 1 1 calc R
H1B H -0.2822 0.0609 0.2836 0.046 Uiso 1 1 calc R
C2 C -0.1150(6) 0.1545(2) 0.4302(4) 0.0373(13) Uani 1 1 d .
C3 C -0.0262(7) 0.1151(2) 0.5052(4) 0.0488(15) Uani 1 1 d .
H3A H -0.0361 0.1284 0.5672 0.073 Uiso 1 1 calc R
H3B H 0.0748 0.1166 0.5001 0.073 Uiso 1 1 calc R
H3C H -0.0611 0.0752 0.4958 0.073 Uiso 1 1 calc R
C4 C -0.0597(7) 0.2166(2) 0.4404(5) 0.0497(16) Uani 1 1 d .
H4A H -0.0649 0.2311 0.5026 0.075 Uiso 1 1 calc R
H4B H -0.1187 0.2410 0.3930 0.075 Uiso 1 1 calc R
H4C H 0.0399 0.2176 0.4321 0.075 Uiso 1 1 calc R
C5 C -0.2732(7) 0.1533(3) 0.4379(5) 0.0499(16) Uani 1 1 d .
H5A H -0.2823 0.1654 0.5007 0.075 Uiso 1 1 calc R
H5B H -0.3107 0.1139 0.4261 0.075 Uiso 1 1 calc R
H5C H -0.3278 0.1798 0.3918 0.075 Uiso 1 1 calc R
C6 C -0.1184(6) 0.0559(2) 0.1227(4) 0.0422(14) Uani 1 1 d .
H6A H -0.2023 0.0821 0.1109 0.051 Uiso 1 1 calc R
H6B H -0.1283 0.0291 0.0690 0.051 Uiso 1 1 calc R
C7 C -0.0199(7) 0.1524(2) 0.0278(4) 0.0457(15) Uani 1 1 d .
C8 C 0.1081(8) 0.1876(3) 0.0118(5) 0.065(2) Uani 1 1 d .
H8A H 0.0769 0.2154 -0.0388 0.097 Uiso 1 1 calc R
H8B H 0.1803 0.1617 -0.0050 0.097 Uiso 1 1 calc R
H8C H 0.1495 0.2086 0.0691 0.097 Uiso 1 1 calc R
C9 C -0.1378(8) 0.1918(3) 0.0489(5) 0.066(2) Uani 1 1 d .
H9A H -0.1678 0.2185 -0.0033 0.100 Uiso 1 1 calc R
H9B H -0.1016 0.2139 0.1058 0.100 Uiso 1 1 calc R
H9C H -0.2198 0.1683 0.0576 0.100 Uiso 1 1 calc R
C10 C -0.0724(9) 0.1144(3) -0.0592(5) 0.066(2) Uani 1 1 d .
H10A H -0.1073 0.1393 -0.1131 0.099 Uiso 1 1 calc R
H10B H -0.1502 0.0893 -0.0481 0.099 Uiso 1 1 calc R
H10C H 0.0071 0.0906 -0.0715 0.099 Uiso 1 1 calc R
C11 C 0.0272(5) -0.0159(2) 0.2539(4) 0.0370(13) Uani 1 1 d .
H11A H 0.0656 -0.0296 0.1995 0.044 Uiso 1 1 calc R
H11B H 0.0101 -0.0503 0.2906 0.044 Uiso 1 1 calc R
C12 C 0.3351(5) -0.0017(2) 0.3109(4) 0.0367(13) Uani 1 1 d .
C13 C 0.4496(6) 0.0347(3) 0.3745(5) 0.0551(18) Uani 1 1 d .
H13A H 0.5450 0.0205 0.3701 0.083 Uiso 1 1 calc R
H13B H 0.4366 0.0315 0.4392 0.083 Uiso 1 1 calc R
H13C H 0.4402 0.0753 0.3549 0.083 Uiso 1 1 calc R
C14 C 0.3551(6) 0.0006(2) 0.2113(5) 0.0486(16) Uani 1 1 d .
H14A H 0.4479 -0.0165 0.2071 0.073 Uiso 1 1 calc R
H14B H 0.3523 0.0409 0.1904 0.073 Uiso 1 1 calc R
H14C H 0.2782 -0.0212 0.1715 0.073 Uiso 1 1 calc R
C15 C 0.3382(7) -0.0643(2) 0.3477(5) 0.0576(19) Uani 1 1 d .
H15A H 0.4282 -0.0829 0.3411 0.086 Uiso 1 1 calc R
H15B H 0.2573 -0.0860 0.3118 0.086 Uiso 1 1 calc R
H15C H 0.3312 -0.0639 0.4137 0.086 Uiso 1 1 calc R
C16 C -0.2465(6) -0.0343(2) 0.1874(4) 0.0373(13) Uani 1 1 d .
C17 C -0.2692(6) -0.0759(2) 0.2547(6) 0.0550(19) Uani 1 1 d .
H17A H -0.2162 -0.0725 0.3167 0.066 Uiso 1 1 calc R
C18 C -0.3667(7) -0.1216(2) 0.2330(7) 0.067(2) Uani 1 1 d .
H18A H -0.3792 -0.1483 0.2802 0.080 Uiso 1 1 calc R
C19 C -0.4438(8) -0.1283(3) 0.1446(8) 0.075(3) Uani 1 1 d .
H19A H -0.5071 -0.1602 0.1295 0.090 Uiso 1 1 calc R
C20 C -0.4288(8) -0.0878(3) 0.0766(7) 0.078(3) Uani 1 1 d .
H20A H -0.4845 -0.0911 0.0153 0.094 Uiso 1 1 calc R
C21 C -0.3308(7) -0.0420(3) 0.0991(5) 0.0545(17) Uani 1 1 d .
H21A H -0.3218 -0.0149 0.0518 0.065 Uiso 1 1 calc R
C22 C 0.1607(6) 0.2093(2) 0.2439(4) 0.0396(13) Uani 1 1 d .
C23 C 0.3079(6) 0.2233(2) 0.2269(4) 0.0399(14) Uani 1 1 d .
C24 C 0.3984(7) 0.1809(2) 0.2033(5) 0.0516(17) Uani 1 1 d .
H24A H 0.3648 0.1422 0.1932 0.062 Uiso 1 1 calc R
C25 C 0.5364(7) 0.1943(3) 0.1946(5) 0.0590(18) Uani 1 1 d .
H25A H 0.5980 0.1648 0.1800 0.071 Uiso 1 1 calc R
C26 C 0.5843(8) 0.2499(3) 0.2071(5) 0.064(2) Uani 1 1 d .
H26A H 0.6792 0.2589 0.2008 0.077 Uiso 1 1 calc R
C27 C 0.4963(8) 0.2933(3) 0.2289(5) 0.0586(19) Uani 1 1 d .
H27A H 0.5311 0.3318 0.2378 0.070 Uiso 1 1 calc R
C28 C 0.3576(7) 0.2806(2) 0.2376(4) 0.0477(16) Uani 1 1 d .
H28A H 0.2962 0.3105 0.2508 0.057 Uiso 1 1 calc R
C29 C 0.2464(7) 0.1488(2) 0.3832(5) 0.0424(14) Uani 1 1 d .

loop_
_atom_site_aniso_label
_atom_site_aniso_U_11
_atom_site_aniso_U_22
_atom_site_aniso_U_33
_atom_site_aniso_U_23
_atom_site_aniso_U_13
_atom_site_aniso_U_12
Co1 0.0288(4) 0.0236(3) 0.0382(5) -0.0024(3) 0.0077(3) -0.0036(3)
S1 0.0337(7) 0.0243(5) 0.0368(8) -0.0041(5) 0.0090(6) -0.0022(5)
S2 0.0370(8) 0.0274(6) 0.0346(8) -0.0009(5) 0.0085(6) -0.0027(5)
S3 0.0254(7) 0.0261(6) 0.0426(8) 0.0024(5) 0.0071(6) -0.0018(5)
O1 0.056(3) 0.0317(19) 0.075(3) 0.0001(19) 0.023(3) 0.0077(19)
O2 0.061(3) 0.056(3) 0.062(3) -0.014(2) -0.011(3) -0.014(2)
B1 0.031(3) 0.028(3) 0.035(4) -0.006(2) 0.006(3) -0.006(2)
C1 0.031(3) 0.031(2) 0.054(4) -0.011(2) 0.009(3) -0.005(2)
C2 0.047(3) 0.029(2) 0.038(3) -0.006(2) 0.016(3) -0.002(2)
C3 0.059(4) 0.047(3) 0.042(4) -0.003(3) 0.015(3) 0.004(3)
C4 0.062(4) 0.034(3) 0.055(4) -0.015(3) 0.017(3) -0.012(3)
C5 0.062(4) 0.044(3) 0.050(4) -0.007(3) 0.027(3) -0.003(3)
C6 0.044(3) 0.034(3) 0.048(4) -0.003(2) 0.005(3) -0.008(2)
C7 0.058(4) 0.038(3) 0.039(4) 0.006(3) 0.002(3) -0.005(3)
C8 0.081(5) 0.066(4) 0.045(4) 0.014(3) 0.011(4) -0.023(4)
C9 0.066(5) 0.051(4) 0.076(5) 0.011(3) -0.003(4) 0.008(3)
C10 0.094(6) 0.057(4) 0.040(4) 0.000(3) -0.003(4) -0.020(4)
C11 0.028(3) 0.023(2) 0.061(4) -0.010(2) 0.010(3) -0.005(2)
C12 0.022(3) 0.030(2) 0.061(4) 0.007(2) 0.013(3) 0.004(2)
C13 0.030(3) 0.050(3) 0.081(5) 0.001(3) 0.000(3) -0.001(3)
C14 0.034(3) 0.042(3) 0.073(5) 0.003(3) 0.019(3) 0.004(3)
C15 0.047(4) 0.033(3) 0.093(6) 0.021(3) 0.016(4) 0.013(3)
C16 0.029(3) 0.026(2) 0.058(4) -0.012(2) 0.010(3) -0.001(2)
C17 0.031(3) 0.034(3) 0.100(6) 0.013(3) 0.013(4) 0.001(2)
C18 0.035(4) 0.027(3) 0.143(8) 0.008(4) 0.031(5) 0.007(3)
C19 0.053(5) 0.032(3) 0.144(9) -0.023(4) 0.026(6) -0.012(3)
C20 0.048(4) 0.081(5) 0.104(7) -0.055(5) 0.013(5) -0.015(4)
C21 0.041(4) 0.054(3) 0.070(5) -0.022(3) 0.015(4) -0.011(3)
C22 0.040(3) 0.032(3) 0.048(4) -0.006(2) 0.010(3) -0.002(2)
C23 0.040(3) 0.034(3) 0.043(4) 0.000(2) 0.004(3) -0.010(2)
C24 0.042(4) 0.039(3) 0.075(5) 0.011(3) 0.014(3) -0.005(3)
C25 0.045(4) 0.056(4) 0.076(5) 0.021(4) 0.010(4) 0.005(3)
C26 0.049(4) 0.085(5) 0.058(5) 0.018(4) 0.010(4) -0.028(4)
C27 0.074(5) 0.057(4) 0.044(4) -0.005(3) 0.009(4) -0.041(4)
C28 0.065(4) 0.037(3) 0.040(4) -0.007(3) 0.008(3) -0.018(3)
C29 0.043(4) 0.031(3) 0.053(4) -0.002(3) 0.009(3) -0.013(2)

loop_
_atom_type_symbol
_atom_type_description
_atom_type_scat_dispersion_real
_atom_type_scat_dispersion_imag
_atom_type_scat_source
C C 0.0033 0.0016 'International Tables Vol C Tables 4.2.6.8 and 6.1.1.4'
H H 0.0000 0.0000 'International Tables Vol C Tables 4.2.6.8 and 6.1.1.4'
B B 0.0013 0.0007 'International Tables Vol C Tables 4.2.6.8 and 6.1.1.4'
O O 0.0106 0.0060 'International Tables Vol C Tables 4.2.6.8 and 6.1.1.4'
S S 0.1246 0.1234 'International Tables Vol C Tables 4.2.6.8 and 6.1.1.4'
Co Co 0.3494 0.9721 'International Tables Vol C Tables 4.2.6.8 and 6.1.1.4'

loop_
_geom_angle_atom_site_label_1
_geom_angle_atom_site_label_2
_geom_angle_atom_site_label_3
_geom_angle
C29 Co1 C22 82.0(2)
C29 Co1 S2 164.9(2)
C22 Co1 S2 94.34(18)
C29 Co1 S3 89.23(18)
C22 Co1 S3 166.50(17)
S2 Co1 S3 91.47(5)
C29 Co1 S1 103.6(2)
C22 Co1 S1 100.78(17)
S2 Co1 S1 91.46(6)
S3 Co1 S1 91.22(5)
C1 S1 C2 104.9(3)
C1 S1 Co1 107.97(18)
C2 S1 Co1 117.06(19)
C6 S2 C7 101.7(3)
C6 S2 Co1 108.8(2)
C7 S2 Co1 123.54(19)
C11 S3 C12 103.9(2)
C11 S3 Co1 111.11(18)
C12 S3 Co1 112.40(17)
C11 B1 C6 110.2(5)
C11 B1 C16 105.8(4)
C6 B1 C16 108.6(5)
C11 B1 C1 112.8(5)
C6 B1 C1 111.1(4)
C16 B1 C1 108.1(4)
B1 C1 S1 115.4(4)
C4 C2 C5 109.6(5)
C4 C2 C3 110.9(5)
C5 C2 C3 110.2(5)
C4 C2 S1 105.9(4)
C5 C2 S1 108.7(4)
C3 C2 S1 111.5(4)
B1 C6 S2 117.3(4)
C8 C7 C9 110.8(5)
C8 C7 C10 108.4(6)
C9 C7 C10 111.9(6)
C8 C7 S2 108.5(4)
C9 C7 S2 111.9(5)
C10 C7 S2 105.1(4)
B1 C11 S3 113.0(3)
C14 C12 C13 110.9(5)
C14 C12 C15 111.9(5)
C13 C12 C15 109.8(5)
C14 C12 S3 112.5(4)
C13 C12 S3 105.1(4)
C15 C12 S3 106.4(4)
C21 C16 C17 114.8(5)
C21 C16 B1 125.1(5)
C17 C16 B1 120.2(5)
C18 C17 C16 122.5(7)
C19 C18 C17 120.6(7)
C18 C19 C20 119.3(6)
C19 C20 C21 119.6(8)
C16 C21 C20 123.2(7)
O1 C22 C23 121.8(5)
O1 C22 Co1 123.3(4)
C23 C22 Co1 114.6(4)
C24 C23 C28 118.7(6)
C24 C23 C22 122.0(5)
C28 C23 C22 119.3(5)
C25 C24 C23 120.7(6)
C26 C25 C24 119.9(7)
C25 C26 C27 120.8(6)
C28 C27 C26 120.0(6)
C27 C28 C23 119.8(6)
O2 C29 Co1 179.3(6)

loop_
_geom_bond_atom_site_label_1
_geom_bond_atom_site_label_2
_geom_bond_distance
Co1 C29 1.765(6)
Co1 C22 1.959(5)
Co1 S2 2.2784(18)
Co1 S3 2.3418(15)
Co1 S1 2.3509(18)
S1 C1 1.827(5)
S1 C2 1.842(6)
S2 C6 1.819(5)
S2 C7 1.854(6)
S3 C11 1.796(5)
S3 C12 1.854(5)
O1 C22 1.201(6)
O2 C29 1.130(7)
B1 C11 1.631(8)
B1 C6 1.632(8)
B1 C16 1.634(7)
B1 C1 1.638(8)
C2 C4 1.509(7)
C2 C5 1.518(8)
C2 C3 1.528(8)
C7 C8 1.506(9)
C7 C9 1.507(9)
C7 C10 1.529(8)
C12 C14 1.492(8)
C12 C13 1.521(8)
C12 C15 1.526(7)
C16 C21 1.376(9)
C16 C17 1.407(8)
C17 C18 1.388(8)
C18 C19 1.350(11)
C19 C20 1.378(12)
C20 C21 1.393(9)
C22 C23 1.491(8)
C23 C24 1.380(8)
C23 C28 1.389(7)
C24 C25 1.366(9)
C25 C26 1.350(9)
C26 C27 1.369(10)
C27 C28 1.369(9)
